data_7114715
loop_
_publ_author_name
'Mehring, Michael'
'Sch\"urmann, Markus'

_publ_section_title
;
 The first bismuth phosphonate cluster. X-Ray single crystal structure of
 [(ButPO3)10(ButPO3H)2Bi14O10&#x00B7;3C6H6&#x00B7;4H2O]
;
_journal_issue 22
_journal_name_full 'Chemical Communications'
_journal_page_first 2354
_journal_paper_doi 10.1039/b107220j
_journal_year 2001
_chemical_formula_sum 'C66 H136 Bi14 O50 P12'
_chemical_formula_weight 5027.11
_chemical_name_systematic
; 
? 
;
_space_group_IT_number 71
_symmetry_cell_setting orthorhombic
_symmetry_space_group_name_Hall '-I 2 2'
_symmetry_space_group_name_H-M 'I m m m'
_atom_sites_solution_hydrogens geom
_atom_sites_solution_primary direct
_atom_sites_solution_secondary difmap
_audit_creation_method SHELXL-97
_cell_angle_alpha 90.00
_cell_angle_beta 90.00
_cell_angle_gamma 90.00
_cell_formula_units_Z 2
_cell_length_a 15.6276(12)
_cell_length_b 17.9774(16)
_cell_length_c 30.189(3)
_cell_measurement_reflns_used 18370
_cell_measurement_temperature 173(1)
_cell_measurement_theta_max 25.35
_cell_measurement_theta_min 3.31
_cell_volume 8481.4(13)
_computing_cell_refinement
; 
DENZO and SCALEPACK (Otwinowski & Minor, 1997)
;
_computing_data_collection 'Nonius KappaCCD'
_computing_data_reduction
; 
DENZO and SCALEPACK (Otwinowski & Minor, 1997)
;
_computing_molecular_graphics 'SHELXTL (Sheldrick, 1997)'
_computing_publication_material 'SHELXL-97 (Sheldrick, 1997)'
_computing_structure_refinement 'SHELXL-97 (Sheldrick, 1997)'
_computing_structure_solution 'SHELXS-97 (Sheldrick, 1990)'
_diffrn_ambient_temperature 173(1)
_diffrn_detector_area_resol_mean '19 vertical, 18 horizontal'
_diffrn_measured_fraction_theta_full 0.992
_diffrn_measured_fraction_theta_max 0.992
_diffrn_measurement_device_type 'Nonius KappaCCD'
_diffrn_measurement_method
; 
2 sets at different \k-angles and 157 frames via \w-rotation (\D/\w==2\%) at
 two times 60s per frame
;
_diffrn_radiation_monochromator graphite
_diffrn_radiation_source 'fine-focus sealed tube'
_diffrn_radiation_type MoK\a
_diffrn_radiation_wavelength 0.71069
_diffrn_reflns_av_R_equivalents 0.0980
_diffrn_reflns_av_sigmaI/netI 0.2280
_diffrn_reflns_limit_h_max 18
_diffrn_reflns_limit_h_min -18
_diffrn_reflns_limit_k_max 21
_diffrn_reflns_limit_k_min -21
_diffrn_reflns_limit_l_max 36
_diffrn_reflns_limit_l_min -36
_diffrn_reflns_number 18370
_diffrn_reflns_theta_full 25.35
_diffrn_reflns_theta_max 25.35
_diffrn_reflns_theta_min 3.31
_diffrn_standards_decay_% 0
_diffrn_standards_number none
_exptl_absorpt_coefficient_mu 14.634
_exptl_absorpt_correction_type none
_exptl_crystal_colour colourless
_exptl_crystal_density_diffrn 1.968
_exptl_crystal_density_meas ?
_exptl_crystal_density_method 'not measured'
_exptl_crystal_description block
_exptl_crystal_F_000 4548
_exptl_crystal_size_max 0.05
_exptl_crystal_size_mid 0.03
_exptl_crystal_size_min 0.03
_refine_diff_density_max 1.516
_refine_diff_density_min -1.244
_refine_diff_density_rms 0.212
_refine_ls_extinction_method none
_refine_ls_goodness_of_fit_ref 0.843
_refine_ls_hydrogen_treatment mixed
_refine_ls_matrix_type full
_refine_ls_number_parameters 177
_refine_ls_number_reflns 4236
_refine_ls_number_restraints 0
_refine_ls_restrained_S_all 0.843
_refine_ls_R_factor_all 0.1722
_refine_ls_R_factor_gt 0.0540
_refine_ls_shift/su_max 0.000
_refine_ls_shift/su_mean 0.000
_refine_ls_structure_factor_coef Fsqd
_refine_ls_weighting_details 'calc w==1/[\s^2^(Fo^2^)+(0.0574P)^2^+0.0000P] where P==(Fo^2^+2Fc^2^)/3'
_refine_ls_weighting_scheme calc
_refine_ls_wR_factor_gt 0.1122
_refine_ls_wR_factor_ref 0.1302
_reflns_number_gt 1738
_reflns_number_total 4236
_reflns_threshold_expression >2sigma(I)
_cod_data_source_file b107220j.txt
_cod_data_source_block 1
_cod_depositor_comments
;
The following automatic conversions were performed:

'_exptl_crystal_density_meas' value 'not determined' was changed to
'?' - the value is perceived as not measured.

Automatic conversion script
Id: cif_fix_values 3008 2015-01-20 13:52:24Z robertas 
;
_cod_original_sg_symbol_H-M Immm
_cod_database_code 7114715

loop_
_symmetry_equiv_pos_as_xyz
'x, y, z'
'-x, -y, z'
'-x, y, -z'
'x, -y, -z'
'x+1/2, y+1/2, z+1/2'
'-x+1/2, -y+1/2, z+1/2'
'-x+1/2, y+1/2, -z+1/2'
'x+1/2, -y+1/2, -z+1/2'
'-x, -y, -z'
'x, y, -z'
'x, -y, z'
'-x, y, z'
'-x+1/2, -y+1/2, -z+1/2'
'x+1/2, y+1/2, -z+1/2'
'x+1/2, -y+1/2, z+1/2'
'-x+1/2, y+1/2, z+1/2'

loop_
_atom_site_label
_atom_site_type_symbol
_atom_site_fract_x
_atom_site_fract_y
_atom_site_fract_z
_atom_site_U_iso_or_equiv
_atom_site_adp_type
_atom_site_occupancy
_atom_site_symmetry_multiplicity
_atom_site_calc_flag
_atom_site_refinement_flags
Bi1 Bi 0.11130(5) 0.11595(6) 0.5000 0.0513(3) Uani 1 2 d S
Bi2 Bi 0.29565(8) 0.0000 0.5000 0.0543(4) Uani 1 4 d S
Bi3 Bi 0.0000 0.09900(6) 0.38645(3) 0.0546(3) Uani 1 2 d S
Bi4 Bi 0.17488(6) 0.0000 0.32833(3) 0.0647(4) Uani 1 2 d S
P1 P 0.2360(3) 0.1293(3) 0.40830(16) 0.0599(14) Uani 1 1 d .
P2 P 0.0000 0.1117(5) 0.2784(2) 0.077(2) Uani 1 2 d S
O1 O 0.1420(6) 0.1453(6) 0.4180(3) 0.062(3) Uani 1 1 d .
O1' O 0.2474(6) 0.0841(6) 0.3664(4) 0.062(3) Uani 1 1 d .
O1" O 0.2781(7) 0.0955(7) 0.4502(4) 0.071(4) Uani 1 1 d .
O2 O 0.0780(7) 0.1007(7) 0.3080(4) 0.074(4) Uani 1 1 d .
O2' O 0.0000 0.0647(11) 0.2368(5) 0.105(7) Uani 1 2 d S
O3 O 0.1617(10) 0.0000 0.5000 0.049(6) Uani 1 4 d S
O4 O 0.0000 0.0797(9) 0.4587(4) 0.058(5) Uani 1 2 d S
O5 O 0.0854(8) 0.0000 0.3811(5) 0.045(4) Uani 1 2 d S
O21 O 0.0000 0.087(3) 0.1129(15) 0.133(16) Uiso 0.50 2 d SP
O31 O 0.0000 0.256(3) 0.5000 0.176(17) Uani 1 4 d S
C11 C 0.2917(12) 0.2174(11) 0.3978(6) 0.068(6) Uani 1 1 d .
C12 C 0.2847(13) 0.2651(12) 0.4385(7) 0.110(8) Uani 1 1 d .
H12A H 0.3120 0.2406 0.4630 0.165 Uiso 1 1 calc R
H12B H 0.2254 0.2732 0.4454 0.165 Uiso 1 1 calc R
H12C H 0.3120 0.3121 0.4332 0.165 Uiso 1 1 calc R
C13 C 0.3844(10) 0.2026(10) 0.3852(5) 0.074(6) Uani 1 1 d .
H13A H 0.3862 0.1729 0.3588 0.111 Uiso 1 1 calc R
H13B H 0.4124 0.1765 0.4089 0.111 Uiso 1 1 calc R
H13C H 0.4131 0.2490 0.3800 0.111 Uiso 1 1 calc R
C14 C 0.2479(11) 0.2541(12) 0.3582(6) 0.098(7) Uani 1 1 d .
H14A H 0.2526 0.2222 0.3328 0.147 Uiso 1 1 calc R
H14B H 0.2750 0.3009 0.3520 0.147 Uiso 1 1 calc R
H14C H 0.1886 0.2622 0.3649 0.147 Uiso 1 1 calc R
C21 C 0.0000 0.2107(18) 0.2613(9) 0.098(11) Uani 1 2 d S
C22 C 0.0822(16) 0.2234(12) 0.2329(7) 0.146(11) Uani 1 1 d .
H22A H 0.0824 0.1895 0.2083 0.219 Uiso 1 1 calc R
H22B H 0.1320 0.2149 0.2509 0.219 Uiso 1 1 calc R
H22C H 0.0829 0.2736 0.2221 0.219 Uiso 1 1 calc R
C23 C 0.0000 0.2635(16) 0.2999(9) 0.089(9) Uani 1 2 d S
H23A H -0.0519 0.2574 0.3165 0.133 Uiso 0.50 1 calc PR
H23B H 0.0037 0.3137 0.2892 0.133 Uiso 0.50 1 calc PR
H23C H 0.0482 0.2531 0.3186 0.133 Uiso 0.50 1 calc PR
C41 C 0.2304(19) 0.0307(16) 0.2153(10) 0.062(11) Uiso 0.50 1 d P
H41 H 0.1886 0.0552 0.1989 0.075 Uiso 0.50 1 calc PR
C42 C 0.2900(18) 0.0736(19) 0.2387(10) 0.051(9) Uiso 0.50 1 d P
H42 H 0.2903 0.1251 0.2357 0.062 Uiso 0.50 1 calc PR
C43 C 0.350(2) 0.0380(16) 0.2670(11) 0.066(11) Uiso 0.50 1 d P
H43 H 0.3877 0.0651 0.2847 0.079 Uiso 0.50 1 calc PR
C51 C 0.5000 0.0640(15) 0.4779(7) 0.073(8) Uiso 1 2 d S
H51 H 0.5000 0.1080 0.4618 0.087 Uiso 1 2 calc SR
C52 C 0.5000 0.0000 0.4587(13) 0.077(12) Uiso 1 4 d S
H52 H 0.5000 0.0000 0.4279 0.092 Uiso 1 4 calc SR

loop_
_atom_site_aniso_label
_atom_site_aniso_U_11
_atom_site_aniso_U_22
_atom_site_aniso_U_33
_atom_site_aniso_U_23
_atom_site_aniso_U_13
_atom_site_aniso_U_12
Bi1 0.0407(5) 0.0714(8) 0.0419(6) 0.000 0.000 -0.0027(5)
Bi2 0.0350(8) 0.0849(12) 0.0430(8) 0.000 0.000 0.000
Bi3 0.0493(6) 0.0777(8) 0.0366(5) 0.0078(5) 0.000 0.000
Bi4 0.0597(7) 0.0927(9) 0.0417(6) 0.000 0.0151(5) 0.000
P1 0.044(3) 0.082(4) 0.053(3) 0.011(3) 0.006(2) -0.002(3)
P2 0.101(6) 0.090(7) 0.041(4) 0.020(4) 0.000 0.000
O1 0.045(7) 0.094(9) 0.048(7) -0.003(7) 0.014(6) -0.012(6)
O1' 0.053(7) 0.077(9) 0.057(8) -0.008(7) 0.015(6) -0.003(6)
O1" 0.063(8) 0.090(10) 0.062(8) 0.028(7) -0.005(7) -0.009(7)
O2 0.065(8) 0.100(11) 0.058(8) 0.026(7) 0.013(7) 0.009(7)
O2' 0.174(19) 0.119(17) 0.022(10) -0.005(10) 0.000 0.000
O3 0.011(10) 0.085(17) 0.050(13) 0.000 0.000 0.000
O4 0.017(8) 0.126(15) 0.030(8) -0.014(9) 0.000 0.000
O5 0.039(8) 0.036(10) 0.062(10) 0.000 0.027(7) 0.000
O31 0.014(14) 0.37(6) 0.14(3) 0.000 0.000 0.000
C11 0.056(12) 0.088(16) 0.060(13) 0.014(11) -0.015(10) -0.003(11)
C12 0.108(17) 0.12(2) 0.098(18) -0.041(16) 0.023(15) -0.014(15)
C13 0.063(13) 0.098(17) 0.062(13) 0.025(11) 0.000(11) -0.011(11)
C14 0.062(13) 0.16(2) 0.070(14) 0.046(15) -0.002(11) -0.029(14)
C21 0.16(3) 0.10(3) 0.034(16) 0.017(17) 0.000 0.000
C22 0.24(3) 0.09(2) 0.104(19) 0.044(15) 0.09(2) 0.001(19)
C23 0.10(2) 0.09(2) 0.08(2) 0.005(19) 0.000 0.000

loop_
_atom_type_symbol
_atom_type_description
_atom_type_scat_dispersion_real
_atom_type_scat_dispersion_imag
_atom_type_scat_source
C C 0.0033 0.0016 'International Tables Vol C Tables 4.2.6.8 and 6.1.1.4'
H H 0.0000 0.0000 'International Tables Vol C Tables 4.2.6.8 and 6.1.1.4'
O O 0.0106 0.0060 'International Tables Vol C Tables 4.2.6.8 and 6.1.1.4'
P P 0.1023 0.0942 'International Tables Vol C Tables 4.2.6.8 and 6.1.1.4'
Bi Bi -4.1077 10.2566 'International Tables Vol C Tables 4.2.6.8 and 6.1.1.4'

loop_
_geom_angle_atom_site_label_1
_geom_angle_atom_site_label_2
_geom_angle_atom_site_label_3
_geom_angle
_geom_angle_site_symmetry_1
_geom_angle_site_symmetry_3
O3 Bi1 O4 90.1(5) . .
O3 Bi1 O4 90.1(5) . 10_556
O4 Bi1 O4 67.8(6) . 10_556
O3 Bi1 O1 97.2(3) . 10_556
O4 Bi1 O1 137.8(4) . 10_556
O4 Bi1 O1 70.7(4) 10_556 10_556
O3 Bi1 O1 97.2(3) . .
O4 Bi1 O1 70.7(4) . .
O4 Bi1 O1 137.8(4) 10_556 .
O1 Bi1 O1 147.8(5) 10_556 .
O3 Bi1 O31 166.1(6) . .
O4 Bi1 O31 78.4(6) . .
O4 Bi1 O31 78.4(6) 10_556 .
O1 Bi1 O31 86.4(3) 10_556 .
O1 Bi1 O31 86.4(3) . .
O3 Bi1 Bi1 110.7(4) . 3_556
O4 Bi1 Bi1 39.0(3) . 3_556
O4 Bi1 Bi1 39.0(3) 10_556 3_556
O1 Bi1 Bi1 100.7(2) 10_556 3_556
O1 Bi1 Bi1 100.7(2) . 3_556
O31 Bi1 Bi1 55.4(5) . 3_556
O3 Bi1 Bi2 33.4(4) . .
O4 Bi1 Bi2 117.3(4) . .
O4 Bi1 Bi2 117.3(4) 10_556 .
O1 Bi1 Bi2 88.2(2) 10_556 .
O1 Bi1 Bi2 88.2(2) . .
O31 Bi1 Bi2 160.4(5) . .
Bi1 Bi1 Bi2 144.112(19) 3_556 .
O3 Bi2 O1" 83.1(3) . 11
O3 Bi2 O1" 83.1(3) . 10_556
O1" Bi2 O1" 166.3(5) 11 10_556
O3 Bi2 O1" 83.1(3) . 4_556
O1" Bi2 O1" 81.7(6) 11 4_556
O1" Bi2 O1" 96.6(6) 10_556 4_556
O3 Bi2 O1" 83.1(3) . .
O1" Bi2 O1" 96.6(6) 11 .
O1" Bi2 O1" 81.7(6) 10_556 .
O1" Bi2 O1" 166.3(5) 4_556 .
O3 Bi2 Bi1 35.888(19) . 11
O1" Bi2 Bi1 57.7(3) 11 11
O1" Bi2 Bi1 109.9(3) 10_556 11
O1" Bi2 Bi1 57.7(3) 4_556 11
O1" Bi2 Bi1 109.9(3) . 11
O3 Bi2 Bi1 35.888(19) . .
O1" Bi2 Bi1 109.9(3) 11 .
O1" Bi2 Bi1 57.7(3) 10_556 .
O1" Bi2 Bi1 109.9(3) 4_556 .
O1" Bi2 Bi1 57.7(3) . .
Bi1 Bi2 Bi1 71.78(4) 11 .
O4 Bi3 O5 87.0(5) . 2
O4 Bi3 O5 87.0(5) . .
O5 Bi3 O5 73.5(5) 2 .
O4 Bi3 O1 71.5(3) . .
O5 Bi3 O1 143.8(4) 2 .
O5 Bi3 O1 76.5(4) . .
O4 Bi3 O1 71.5(3) . 12
O5 Bi3 O1 76.5(4) 2 12
O5 Bi3 O1 143.8(4) . 12
O1 Bi3 O1 120.7(5) . 12
O4 Bi3 O2 151.6(3) . 12
O5 Bi3 O2 70.8(4) 2 12
O5 Bi3 O2 102.6(5) . 12
O1 Bi3 O2 136.5(3) . 12
O1 Bi3 O2 86.0(3) 12 12
O4 Bi3 O2 151.6(3) . .
O5 Bi3 O2 102.6(5) 2 .
O5 Bi3 O2 70.8(4) . .
O1 Bi3 O2 86.0(3) . .
O1 Bi3 O2 136.5(3) 12 .
O2 Bi3 O2 54.4(5) 12 .
O4 Bi3 Bi3 81.0(4) . 2
O5 Bi3 Bi3 37.1(3) 2 2
O5 Bi3 Bi3 37.1(3) . 2
O1 Bi3 Bi3 109.0(2) . 2
O1 Bi3 Bi3 109.0(2) 12 2
O2 Bi3 Bi3 90.7(3) 12 2
O2 Bi3 Bi3 90.7(3) . 2
O5 Bi4 O1' 87.0(4) . .
O5 Bi4 O1' 87.0(4) . 11
O1' Bi4 O1' 86.3(6) . 11
O5 Bi4 O2 77.3(3) . 11
O1' Bi4 O2 163.1(4) . 11
O1' Bi4 O2 86.6(4) 11 11
O5 Bi4 O2 77.3(3) . .
O1' Bi4 O2 86.6(4) . .
O1' Bi4 O2 163.1(4) 11 .
O2 Bi4 O2 95.9(6) 11 .
O1' P1 O1 112.0(6) . .
O1' P1 O1" 115.0(7) . .
O1 P1 O1" 109.1(6) . .
O1' P1 C11 105.3(8) . .
O1 P1 C11 109.0(8) . .
O1" P1 C11 106.1(7) . .
O2' P2 O2 114.5(7) . .
O2' P2 O2 114.5(7) . 12
O2 P2 O2 106.3(9) . 12
O2' P2 C21 107.6(12) . .
O2 P2 C21 106.7(8) . .
O2 P2 C21 106.7(7) 12 .
P1 O1 Bi3 134.7(6) . .
P1 O1 Bi1 108.9(6) . .
Bi3 O1 Bi1 97.4(3) . .
P1 O1' Bi4 137.8(6) . .
P1 O1" Bi2 151.4(7) . .
P2 O2 Bi4 137.7(8) . .
P2 O2 Bi3 99.0(5) . .
Bi4 O2 Bi3 92.9(4) . .
P2 O2' O2' 123.9(8) . 2
P2 O2' O21 139.9(13) . .
O2' O2' O21 96.2(8) 2 .
Bi2 O3 Bi1 110.7(4) . 11
Bi2 O3 Bi1 110.7(4) . .
Bi1 O3 Bi1 138.6(8) 11 .
Bi3 O4 Bi1 120.3(4) . .
Bi3 O4 Bi1 120.3(4) . 3_556
Bi1 O4 Bi1 102.1(5) . 3_556
Bi4 O5 Bi3 116.7(4) . 2
Bi4 O5 Bi3 116.7(4) . .
Bi3 O5 Bi3 105.8(5) 2 .
C12 C11 C13 112.0(16) . .
C12 C11 C14 111.1(18) . .
C13 C11 C14 107.8(15) . .
C12 C11 P1 108.5(14) . .
C13 C11 P1 110.1(13) . .
C14 C11 P1 107.2(13) . .
C23 C21 C22 109.4(18) . 12
C23 C21 C22 109.4(18) . .
C22 C21 C22 111(2) 12 .
C23 C21 P2 112.9(19) . .
C22 C21 P2 107.1(16) 12 .
C22 C21 P2 107.1(15) . .
C41 C41 C42 123.5(19) 11 .
C41 C42 C43 120(3) . .
C43 C43 C42 116.7(19) 11 .
C52 C51 C51 117(2) . 10_556
C51 C52 C51 127(4) . 2_655

loop_
_geom_bond_atom_site_label_1
_geom_bond_atom_site_label_2
_geom_bond_distance
_geom_bond_site_symmetry_2
Bi1 O3 2.228(6) .
Bi1 O4 2.237(9) .
Bi1 O4 2.237(9) 10_556
Bi1 O1 2.577(10) 10_556
Bi1 O1 2.577(10) .
Bi1 O31 3.07(4) .
Bi1 Bi1 3.4787(17) 3_556
Bi1 Bi2 3.5560(13) .
Bi2 O3 2.093(16) .
Bi2 O1" 2.298(11) 11
Bi2 O1" 2.298(11) 10_556
Bi2 O1" 2.298(11) 4_556
Bi2 O1" 2.298(11) .
Bi2 Bi1 3.5560(13) 11
Bi3 O4 2.208(13) .
Bi3 O5 2.231(7) 2
Bi3 O5 2.231(7) .
Bi3 O1 2.555(10) .
Bi3 O1 2.555(10) 12
Bi3 O2 2.664(10) 12
Bi3 O2 2.664(10) .
Bi3 Bi3 3.560(2) 2
Bi4 O5 2.119(12) .
Bi4 O1' 2.212(11) .
Bi4 O1' 2.212(11) 11
Bi4 O2 2.439(11) 11
Bi4 O2 2.439(11) .
P1 O1' 1.514(11) .
P1 O1 1.524(10) .
P1 O1" 1.550(11) .
P1 C11 1.835(19) .
P2 O2' 1.515(18) .
P2 O2 1.523(11) .
P2 O2 1.523(11) 12
P2 C21 1.85(3) .
O2' O2' 2.33(4) 2
O2' O21 3.76(5) .
O3 Bi1 2.228(6) 11
O4 Bi1 2.237(8) 3_556
O5 Bi3 2.231(7) 2
C11 C12 1.50(2) .
C11 C13 1.52(2) .
C11 C14 1.53(2) .
C21 C23 1.50(3) .
C21 C22 1.56(2) 12
C21 C22 1.56(2) .
C41 C41 1.10(6) 11
C41 C42 1.40(4) .
C42 C43 1.42(4) .
C43 C43 1.37(6) 11
C51 C52 1.29(3) .
C51 C51 1.33(4) 10_556
C52 C51 1.29(3) 2_655

loop_
_geom_torsion_atom_site_label_1
_geom_torsion_atom_site_label_2
_geom_torsion_atom_site_label_3
_geom_torsion_atom_site_label_4
_geom_torsion
_geom_torsion_site_symmetry_1
_geom_torsion_site_symmetry_4
O4 Bi1 Bi2 O3 -38.9(4) . .
O4 Bi1 Bi2 O3 38.9(4) 10_556 .
O1 Bi1 Bi2 O3 106.0(2) 10_556 .
O1 Bi1 Bi2 O3 -106.0(2) . .
O31 Bi1 Bi2 O3 180.0 . .
Bi1 Bi1 Bi2 O3 0.0 3_556 .
O3 Bi1 Bi2 O1" 44.1(3) . 11
O4 Bi1 Bi2 O1" 5.2(5) . 11
O4 Bi1 Bi2 O1" 83.0(5) 10_556 11
O1 Bi1 Bi2 O1" 150.1(4) 10_556 11
O1 Bi1 Bi2 O1" -61.9(4) . 11
O31 Bi1 Bi2 O1" -135.9(3) . 11
Bi1 Bi1 Bi2 O1" 44.1(3) 3_556 11
O3 Bi1 Bi2 O1" -129.3(4) . 10_556
O4 Bi1 Bi2 O1" -168.1(5) . 10_556
O4 Bi1 Bi2 O1" -90.4(5) 10_556 10_556
O1 Bi1 Bi2 O1" -23.3(4) 10_556 10_556
O1 Bi1 Bi2 O1" 124.7(4) . 10_556
O31 Bi1 Bi2 O1" 50.7(4) . 10_556
Bi1 Bi1 Bi2 O1" -129.3(4) 3_556 10_556
O3 Bi1 Bi2 O1" -44.1(3) . 4_556
O4 Bi1 Bi2 O1" -83.0(5) . 4_556
O4 Bi1 Bi2 O1" -5.2(5) 10_556 4_556
O1 Bi1 Bi2 O1" 61.9(4) 10_556 4_556
O1 Bi1 Bi2 O1" -150.1(4) . 4_556
O31 Bi1 Bi2 O1" 135.9(3) . 4_556
Bi1 Bi1 Bi2 O1" -44.1(3) 3_556 4_556
O3 Bi1 Bi2 O1" 129.3(4) . .
O4 Bi1 Bi2 O1" 90.4(5) . .
O4 Bi1 Bi2 O1" 168.1(5) 10_556 .
O1 Bi1 Bi2 O1" -124.7(4) 10_556 .
O1 Bi1 Bi2 O1" 23.3(4) . .
O31 Bi1 Bi2 O1" -50.7(4) . .
Bi1 Bi1 Bi2 O1" 129.3(4) 3_556 .
O3 Bi1 Bi2 Bi1 0.0 . 11
O4 Bi1 Bi2 Bi1 -38.9(4) . 11
O4 Bi1 Bi2 Bi1 38.9(4) 10_556 11
O1 Bi1 Bi2 Bi1 106.0(2) 10_556 11
O1 Bi1 Bi2 Bi1 -106.0(2) . 11
O31 Bi1 Bi2 Bi1 180.0 . 11
Bi1 Bi1 Bi2 Bi1 0.0 3_556 11
O1' P1 O1 Bi3 10.5(11) . .
O1" P1 O1 Bi3 -118.0(9) . .
C11 P1 O1 Bi3 126.5(9) . .
O1' P1 O1 Bi1 132.6(6) . .
O1" P1 O1 Bi1 4.2(8) . .
C11 P1 O1 Bi1 -111.3(7) . .
O4 Bi3 O1 P1 124.6(10) . .
O5 Bi3 O1 P1 68.0(11) 2 .
O5 Bi3 O1 P1 33.3(9) . .
O1 Bi3 O1 P1 178.7(5) 12 .
O2 Bi3 O1 P1 -61.0(11) 12 .
O2 Bi3 O1 P1 -37.9(9) . .
Bi3 Bi3 O1 P1 51.4(9) 2 .
O4 Bi3 O1 Bi1 -1.6(5) . .
O5 Bi3 O1 Bi1 -58.1(8) 2 .
O5 Bi3 O1 Bi1 -92.9(4) . .
O1 Bi3 O1 Bi1 52.5(6) 12 .
O2 Bi3 O1 Bi1 172.9(4) 12 .
O2 Bi3 O1 Bi1 -164.0(4) . .
Bi3 Bi3 O1 Bi1 -74.7(3) 2 .
O3 Bi1 O1 P1 -53.5(7) . .
O4 Bi1 O1 P1 -141.1(7) . .
O4 Bi1 O1 P1 -151.7(7) 10_556 .
O1 Bi1 O1 P1 62.6(12) 10_556 .
O31 Bi1 O1 P1 140.0(7) . .
Bi1 Bi1 O1 P1 -166.2(5) 3_556 .
Bi2 Bi1 O1 P1 -21.2(5) . .
O3 Bi1 O1 Bi3 89.2(5) . .
O4 Bi1 O1 Bi3 1.6(5) . .
O4 Bi1 O1 Bi3 -9.1(8) 10_556 .
O1 Bi1 O1 Bi3 -154.7(6) 10_556 .
O31 Bi1 O1 Bi3 -77.4(5) . .
Bi1 Bi1 O1 Bi3 -23.6(3) 3_556 .
Bi2 Bi1 O1 Bi3 121.4(3) . .
O1 P1 O1' Bi4 -29.6(13) . .
O1" P1 O1' Bi4 95.7(10) . .
C11 P1 O1' Bi4 -147.9(10) . .
O5 Bi4 O1' P1 -6.3(10) . .
O1' Bi4 O1' P1 -93.4(10) 11 .
O2 Bi4 O1' P1 -28(2) 11 .
O2 Bi4 O1' P1 71.2(10) . .
O1' P1 O1" Bi2 -56.8(16) . .
O1 P1 O1" Bi2 70.0(16) . .
C11 P1 O1" Bi2 -172.7(14) . .
O3 Bi2 O1" P1 -47.9(14) . .
O1" Bi2 O1" P1 34.4(17) 11 .
O1" Bi2 O1" P1 -131.9(13) 10_556 .
O1" Bi2 O1" P1 -47.9(14) 4_556 .
Bi1 Bi2 O1" P1 -23.6(16) 11 .
Bi1 Bi2 O1" P1 -75.1(14) . .
O2' P2 O2 Bi4 -33.4(13) . .
O2 P2 O2 Bi4 94.0(11) 12 .
C21 P2 O2 Bi4 -152.3(10) . .
O2' P2 O2 Bi3 -137.9(8) . .
O2 P2 O2 Bi3 -10.5(11) 12 .
C21 P2 O2 Bi3 103.1(9) . .
O5 Bi4 O2 P2 -96.6(10) . .
O1' Bi4 O2 P2 175.7(9) . .
O1' Bi4 O2 P2 -118.8(14) 11 .
O2 Bi4 O2 P2 -21.1(11) 11 .
O5 Bi4 O2 Bi3 10.2(4) . .
O1' Bi4 O2 Bi3 -77.5(4) . .
O1' Bi4 O2 Bi3 -12.0(15) 11 .
O2 Bi4 O2 Bi3 85.7(4) 11 .
O4 Bi3 O2 P2 169.4(9) . .
O5 Bi3 O2 P2 62.0(7) 2 .
O5 Bi3 O2 P2 129.3(7) . .
O1 Bi3 O2 P2 -153.6(7) . .
O1 Bi3 O2 P2 -21.6(9) 12 .
O2 Bi3 O2 P2 7.1(7) 12 .
Bi3 Bi3 O2 P2 97.4(6) 2 .
O4 Bi3 O2 Bi4 30.1(12) . .
O5 Bi3 O2 Bi4 -77.3(4) 2 .
O5 Bi3 O2 Bi4 -10.0(4) . .
O1 Bi3 O2 Bi4 67.1(4) . .
O1 Bi3 O2 Bi4 -161.0(4) 12 .
O2 Bi3 O2 Bi4 -132.3(2) 12 .
Bi3 Bi3 O2 Bi4 -41.9(3) 2 .
O2 P2 O2' O2' 61.6(7) . 2
O2 P2 O2' O2' -61.6(7) 12 2
C21 P2 O2' O2' 180.000(2) . 2
O2 P2 O2' O21 -118.4(7) . .
O2 P2 O2' O21 118.4(7) 12 .
C21 P2 O2' O21 0.000(3) . .
O1" Bi2 O3 Bi1 41.2(3) 11 11
O1" Bi2 O3 Bi1 -138.8(3) 10_556 11
O1" Bi2 O3 Bi1 -41.2(3) 4_556 11
O1" Bi2 O3 Bi1 138.8(3) . 11
Bi1 Bi2 O3 Bi1 180.0 . 11
O1" Bi2 O3 Bi1 -138.8(3) 11 .
O1" Bi2 O3 Bi1 41.2(3) 10_556 .
O1" Bi2 O3 Bi1 138.8(3) 4_556 .
O1" Bi2 O3 Bi1 -41.2(3) . .
Bi1 Bi2 O3 Bi1 180.0 11 .
O4 Bi1 O3 Bi2 146.1(3) . .
O4 Bi1 O3 Bi2 -146.1(3) 10_556 .
O1 Bi1 O3 Bi2 -75.6(2) 10_556 .
O1 Bi1 O3 Bi2 75.6(2) . .
O31 Bi1 O3 Bi2 180.0 . .
Bi1 Bi1 O3 Bi2 180.0 3_556 .
O4 Bi1 O3 Bi1 -33.9(3) . 11
O4 Bi1 O3 Bi1 33.9(3) 10_556 11
O1 Bi1 O3 Bi1 104.4(2) 10_556 11
O1 Bi1 O3 Bi1 -104.4(2) . 11
O31 Bi1 O3 Bi1 0.0 . 11
Bi1 Bi1 O3 Bi1 0.0 3_556 11
Bi2 Bi1 O3 Bi1 180.0 . 11
O5 Bi3 O4 Bi1 152.6(7) 2 .
O5 Bi3 O4 Bi1 78.9(7) . .
O1 Bi3 O4 Bi1 2.1(6) . .
O1 Bi3 O4 Bi1 -130.6(8) 12 .
O2 Bi3 O4 Bi1 -169.9(6) 12 .
O2 Bi3 O4 Bi1 41.4(15) . .
Bi3 Bi3 O4 Bi1 115.7(7) 2 .
O5 Bi3 O4 Bi1 -78.9(7) 2 3_556
O5 Bi3 O4 Bi1 -152.6(7) . 3_556
O1 Bi3 O4 Bi1 130.6(8) . 3_556
O1 Bi3 O4 Bi1 -2.1(6) 12 3_556
O2 Bi3 O4 Bi1 -41.4(15) 12 3_556
O2 Bi3 O4 Bi1 169.9(6) . 3_556
Bi3 Bi3 O4 Bi1 -115.7(7) 2 3_556
O3 Bi1 O4 Bi3 -99.7(7) . .
O4 Bi1 O4 Bi3 170.2(4) 10_556 .
O1 Bi1 O4 Bi3 159.4(4) 10_556 .
O1 Bi1 O4 Bi3 -2.1(6) . .
O31 Bi1 O4 Bi3 88.1(8) . .
Bi1 Bi1 O4 Bi3 136.3(12) 3_556 .
Bi2 Bi1 O4 Bi3 -79.5(8) . .
O3 Bi1 O4 Bi1 124.0(6) . 3_556
O4 Bi1 O4 Bi1 33.9(8) 10_556 3_556
O1 Bi1 O4 Bi1 23.0(11) 10_556 3_556
O1 Bi1 O4 Bi1 -138.4(7) . 3_556
O31 Bi1 O4 Bi1 -48.2(6) . 3_556
Bi2 Bi1 O4 Bi1 144.2(4) . 3_556
O1' Bi4 O5 Bi3 -159.9(6) . 2
O1' Bi4 O5 Bi3 -73.5(6) 11 2
O2 Bi4 O5 Bi3 13.7(6) 11 2
O2 Bi4 O5 Bi3 112.8(7) . 2
O1' Bi4 O5 Bi3 73.5(6) . .
O1' Bi4 O5 Bi3 159.9(6) 11 .
O2 Bi4 O5 Bi3 -112.8(7) 11 .
O2 Bi4 O5 Bi3 -13.7(6) . .
O4 Bi3 O5 Bi4 -149.2(6) . .
O5 Bi3 O5 Bi4 123.1(4) 2 .
O1 Bi3 O5 Bi4 -77.4(5) . .
O1 Bi3 O5 Bi4 158.4(4) 12 .
O2 Bi3 O5 Bi4 57.8(6) 12 .
O2 Bi3 O5 Bi4 13.0(5) . .
Bi3 Bi3 O5 Bi4 131.8(10) 2 .
O4 Bi3 O5 Bi3 79.0(5) . 2
O5 Bi3 O5 Bi3 -8.7(7) 2 2
O1 Bi3 O5 Bi3 150.8(6) . 2
O1 Bi3 O5 Bi3 26.6(10) 12 2
O2 Bi3 O5 Bi3 -74.0(6) 12 2
O2 Bi3 O5 Bi3 -118.8(6) . 2
O1' P1 C11 C12 -179.0(13) . .
O1 P1 C11 C12 60.7(15) . .
O1" P1 C11 C12 -56.7(15) . .
O1' P1 C11 C13 -56.1(13) . .
O1 P1 C11 C13 -176.4(11) . .
O1" P1 C11 C13 66.2(13) . .
O1' P1 C11 C14 60.9(15) . .
O1 P1 C11 C14 -59.4(15) . .
O1" P1 C11 C14 -176.8(13) . .
O2' P2 C21 C23 180.000(4) . .
O2 P2 C21 C23 -56.7(6) . .
O2 P2 C21 C23 56.7(6) 12 .
O2' P2 C21 C22 59.5(15) . 12
O2 P2 C21 C22 -177.2(15) . 12
O2 P2 C21 C22 -63.8(18) 12 12
O2' P2 C21 C22 -59.5(15) . .
O2 P2 C21 C22 63.8(18) . .
O2 P2 C21 C22 177.2(15) 12 .
C41 C41 C42 C43 -5(3) 11 .
C41 C42 C43 C43 5(3) . 11
C51 C51 C52 C51 0.000(10) 10_556 2_655
